data_9010151
loop_
_publ_author_name
'Bonaccorsi, E.'
'Merlino, S.'
'Orlandi, P.'

_publ_section_title
;Zincalstibite, a new mineral, and cualstibite: Crystal chemical and
 structural relationships
;
_journal_name_full 'American Mineralogist'
_journal_page_first 198
_journal_page_last 203
_journal_paper_doi 10.2138/am.2007.2240
_journal_volume 92
_journal_year 2007
_chemical_compound_source 'Apuan Alps, Tuscany, Italy'
_chemical_formula_sum 'Al Cu2 H12 O12 Sb'
_chemical_name_mineral Cualstibite
_space_group_IT_number 147
_symmetry_space_group_name_Hall '-P 3'
_symmetry_space_group_name_H-M 'P -3'
_cell_angle_alpha 90
_cell_angle_beta 90
_cell_angle_gamma 120
_cell_length_a 9.150
_cell_length_b 9.150
_cell_length_c 9.745
_cell_formula_units_Z 3
_cell_volume 706.569
_database_code_amcsd 0004272
_exptl_crystal_density_diffrn 3.384
_cod_original_formula_sum 'Cu2 Al Sb O12 H12'
_cod_database_code 9010151

loop_
_space_group_symop_operation_xyz
x,y,z
y,-x+y,-z
-x+y,-x,z
-x,-y,-z
-y,x-y,z
x-y,x,-z

loop_
_atom_site_label
_atom_site_fract_x
_atom_site_fract_y
_atom_site_fract_z
_atom_site_occupancy
_atom_site_U_iso_or_equiv
Cu 0.67170 0.00950 0.50050 1.00000 0.02410
Al1 0.00000 0.00000 0.50000 1.00000 0.01040
Al2 0.33333 0.66667 0.50450 1.00000 0.01210
Sb1 0.00000 0.00000 0.00000 1.00000 0.02170
Sb2 0.33333 0.66667 0.00340 1.00000 0.02290
O1 0.51900 0.82860 0.12480 0.88000 0.03000
O2 0.11720 0.20440 0.60200 1.00000 0.03500
O3 0.50350 0.65750 -0.11100 0.88000 0.02800
O4 0.01550 -0.16690 -0.11800 0.88000 0.03400
O5 0.54150 0.78760 0.40370 1.00000 0.02500
O6 0.12610 0.54310 0.60490 1.00000 0.02500
O1A 0.82900 0.51800 0.87400 0.12000 0.04000
O3A 0.65800 0.50300 0.11100 0.12000 0.04000
O4A 0.83300 0.01500 0.11800 0.12000 0.04000
H1 0.47100 0.90100 0.10800 1.00000 0.04000
H2 0.20400 0.08700 0.29400 1.00000 0.04000
H3 0.57900 0.77900 -0.08500 1.00000 0.04000
H4 0.74100 0.84300 0.09700 1.00000 0.04000
H5 0.54200 0.78900 0.30000 1.00000 0.04000
H6 0.54200 0.41600 0.29200 1.00000 0.04000

loop_
_cod_related_entry_id
_cod_related_entry_database
_cod_related_entry_code
1 AMCSD 0004272
